data_4021454
loop_
_publ_author_name
'Zhi-Qiang Hu'
'Hai-Yu Hu'
'Chuan-Feng Chen'

_publ_section_title
;
 Phenanthroline Dicarboxamide-Based Helical Foldamers:
 Stable Helical Structures in Methanol
;
_journal_name_full 'Journal of Organic Chemistry'
_journal_page_first 1131
_journal_page_last 1138
_journal_paper_doi 10.1021/jo052222r
_journal_volume 71
_journal_year 2006
_chemical_formula_sum 'C154 H178 N20 O28'
_chemical_formula_weight 2757.16
_chemical_name_systematic
; 
 ? 
;
_space_group_IT_number 13
_symmetry_cell_setting monoclinic
_symmetry_space_group_name_Hall '-P 2yac'
_symmetry_space_group_name_H-M 'P 1 2/n 1'
_atom_sites_solution_hydrogens geom
_atom_sites_solution_primary direct
_atom_sites_solution_secondary difmap
_audit_creation_method SHELXL-97
_cell_angle_alpha 90.00
_cell_angle_beta 100.17(3)
_cell_angle_gamma 90.00
_cell_formula_units_Z 2
_cell_length_a 19.598(4)
_cell_length_b 15.696(3)
_cell_length_c 24.508(5)
_cell_measurement_reflns_used 51649
_cell_measurement_temperature 293(2)
_cell_measurement_theta_max 25.00
_cell_measurement_theta_min 1.23
_cell_volume 7421(3)
_computing_cell_refinement 'Rapid Auto(Rigaku 2001)'
_computing_data_collection 'Rapid Auto(Rigaku 2001)'
_computing_data_reduction 'Rapid Auto(Rigaku 2001)'
_computing_structure_refinement 'SHELXL-97 (Sheldrick, 1997)'
_computing_structure_solution 'SHELXS-97 (Sheldrick, 1990)'
_diffrn_ambient_temperature 293(2)
_diffrn_measured_fraction_theta_full 0.983
_diffrn_measured_fraction_theta_max 0.983
_diffrn_measurement_device_type 'Rigaku Raxis RApid IP'
_diffrn_measurement_method oscillation
_diffrn_radiation_monochromator graphite
_diffrn_radiation_source 'Rotating Anode'
_diffrn_radiation_type MoK\a
_diffrn_radiation_wavelength 0.71073
_diffrn_reflns_av_R_equivalents 0.2498
_diffrn_reflns_av_sigmaI/netI 0.2500
_diffrn_reflns_limit_h_max 23
_diffrn_reflns_limit_h_min -23
_diffrn_reflns_limit_k_max 0
_diffrn_reflns_limit_k_min -18
_diffrn_reflns_limit_l_max 29
_diffrn_reflns_limit_l_min -29
_diffrn_reflns_number 51649
_diffrn_reflns_theta_full 25.00
_diffrn_reflns_theta_max 25.00
_diffrn_reflns_theta_min 1.23
_exptl_absorpt_coefficient_mu 0.086
_exptl_absorpt_correction_T_max 0.9747
_exptl_absorpt_correction_T_min 0.9399
_exptl_absorpt_correction_type empirical
_exptl_absorpt_process_details abscor
_exptl_crystal_colour yellow
_exptl_crystal_density_diffrn 1.234
_exptl_crystal_density_method 'not measured'
_exptl_crystal_description platelet
_exptl_crystal_F_000 2932
_exptl_crystal_size_max 0.73
_exptl_crystal_size_mid 0.35
_exptl_crystal_size_min 0.30
_refine_diff_density_max 0.786
_refine_diff_density_min -0.924
_refine_diff_density_rms 0.297
_refine_ls_extinction_coef 0.0253(10)
_refine_ls_extinction_expression Fc^*^=kFc[1+0.001xFc^2^\l^3^/sin(2\q)]^-1/4^
_refine_ls_extinction_method SHELXL
_refine_ls_goodness_of_fit_ref 1.092
_refine_ls_hydrogen_treatment mixed
_refine_ls_matrix_type full
_refine_ls_number_parameters 912
_refine_ls_number_reflns 12862
_refine_ls_number_restraints 0
_refine_ls_restrained_S_all 1.092
_refine_ls_R_factor_all 0.3212
_refine_ls_R_factor_gt 0.1859
_refine_ls_shift/su_max 0.007
_refine_ls_shift/su_mean 0.000
_refine_ls_structure_factor_coef Fsqd
_refine_ls_weighting_details 'calc w=1/[\s^2^(Fo^2^)+(0.2500P)^2^+0.0000P] where P=(Fo^2^+2Fc^2^)/3'
_refine_ls_weighting_scheme calc
_refine_ls_wR_factor_gt 0.4474
_refine_ls_wR_factor_ref 0.4905
_reflns_number_gt 4664
_reflns_number_total 12862
_reflns_threshold_expression >2sigma(I)
_cod_data_source_file jo052222rsi20051026_120321.cif
_cod_depositor_comments
;
The following automatic conversions were performed:
'_symmetry_cell_setting' value 'Monoclinic' changed to 'monoclinic'
according to '/home/saulius/struct/CIF-dictionaries/cif_core.dic'
dictionary named 'cif_core.dic' version 2.4.1 from 2010-06-29.

Automatic conversion script
Id: cif_fix_enum 1527 2010-12-29 10:47:43Z saulius 
;
_cod_original_sg_symbol_H-M 'P 2/n'
_cod_database_code 4021454

loop_
_symmetry_equiv_pos_as_xyz
'x, y, z'
'-x+1/2, y, -z+1/2'
'-x, -y, -z'
'x-1/2, -y, z-1/2'

loop_
_atom_site_label
_atom_site_type_symbol
_atom_site_fract_x
_atom_site_fract_y
_atom_site_fract_z
_atom_site_U_iso_or_equiv
_atom_site_adp_type
_atom_site_occupancy
_atom_site_symmetry_multiplicity
_atom_site_calc_flag
_atom_site_refinement_flags
C1 C 0.3234(2) 0.0932(2) 0.69649(18) 0.1120(15) Uani 1 1 d .
H1A H 0.3022 0.1157 0.7243 0.134 Uiso 1 1 calc R
C2 C 0.3124(2) 0.0097(3) 0.67934(19) 0.1356(18) Uani 1 1 d .
H2A H 0.2826 -0.0239 0.6958 0.163 Uiso 1 1 calc R
C3 C 0.3428(3) -0.0246(3) 0.64000(19) 0.1395(19) Uani 1 1 d .
H3A H 0.3360 -0.0818 0.6309 0.167 Uiso 1 1 calc R
C4 C 0.3832(2) 0.0236(3) 0.61359(19) 0.1268(17) Uani 1 1 d .
H4A H 0.4016 0.0007 0.5843 0.152 Uiso 1 1 calc R
C5 C 0.39783(19) 0.1078(2) 0.62973(14) 0.0943(13) Uani 1 1 d .
H5A H 0.4280 0.1399 0.6127 0.113 Uiso 1 1 calc R
C6 C 0.36777(16) 0.1427(2) 0.67052(14) 0.0793(11) Uani 1 1 d .
C7 C 0.36929(14) 0.2711(2) 0.72875(13) 0.0759(11) Uani 1 1 d .
C8 C 0.38510(14) 0.3641(2) 0.73145(13) 0.0713(10) Uani 1 1 d .
C9 C 0.36244(17) 0.4109(2) 0.77222(14) 0.0892(12) Uani 1 1 d .
H9A H 0.3386 0.3841 0.7970 0.107 Uiso 1 1 calc R
C10 C 0.37449(17) 0.4944(2) 0.77638(14) 0.0852(11) Uani 1 1 d .
C11 C 0.41120(16) 0.5341(2) 0.73851(14) 0.0801(11) Uani 1 1 d .
C12 C 0.42336(18) 0.6236(2) 0.73993(15) 0.0938(13) Uani 1 1 d .
H12A H 0.4089 0.6566 0.7673 0.113 Uiso 1 1 calc R
C13 C 0.45579(17) 0.6609(2) 0.70191(15) 0.0905(13) Uani 1 1 d .
H13A H 0.4622 0.7196 0.7021 0.109 Uiso 1 1 calc R
C14 C 0.47989(15) 0.61001(18) 0.66184(13) 0.0710(10) Uani 1 1 d .
C15 C 0.51318(15) 0.64804(18) 0.62091(14) 0.0736(10) Uani 1 1 d .
C16 C 0.53876(16) 0.59772(18) 0.58383(13) 0.0710(10) Uani 1 1 d .
H16A H 0.5603 0.6210 0.5564 0.085 Uiso 1 1 calc R
C17 C 0.53116(13) 0.51028(17) 0.58889(12) 0.0617(9) Uani 1 1 d .
C18 C 0.47103(13) 0.52217(17) 0.66033(11) 0.0590(9) Uani 1 1 d .
C19 C 0.43286(14) 0.48181(19) 0.69859(12) 0.0685(10) Uani 1 1 d .
C20 C 0.3117(3) 0.5107(3) 0.85130(19) 0.1755(19) Uani 1 1 d .
H20A H 0.2747 0.4781 0.8293 0.211 Uiso 1 1 calc R
H20B H 0.3395 0.4716 0.8767 0.211 Uiso 1 1 calc R
C21 C 0.2844(3) 0.5669(4) 0.8800(3) 0.225(3) Uani 1 1 d .
H21A H 0.3244 0.5883 0.9062 0.270 Uiso 1 1 calc R
C22 C 0.2383(3) 0.5301(4) 0.9173(2) 0.185(3) Uani 1 1 d .
H22A H 0.2611 0.4826 0.9375 0.278 Uiso 1 1 calc R
H22B H 0.1955 0.5113 0.8953 0.278 Uiso 1 1 calc R
H22C H 0.2288 0.5729 0.9430 0.278 Uiso 1 1 calc R
C23 C 0.2558(3) 0.6452(4) 0.8500(3) 0.218(3) Uani 1 1 d .
H23A H 0.2881 0.6663 0.8280 0.327 Uiso 1 1 calc R
H23B H 0.2480 0.6878 0.8763 0.327 Uiso 1 1 calc R
H23C H 0.2127 0.6318 0.8263 0.327 Uiso 1 1 calc R
C24 C 0.54354(18) 0.77656(18) 0.57800(16) 0.0870(13) Uani 1 1 d .
H24A H 0.5125 0.7664 0.5432 0.104 Uiso 1 1 calc R
H24B H 0.5890 0.7548 0.5749 0.104 Uiso 1 1 calc R
C25 C 0.5477(2) 0.8681(2) 0.59005(17) 0.1030(15) Uani 1 1 d .
H25A H 0.5027 0.8874 0.5975 0.124 Uiso 1 1 calc R
C26 C 0.6018(3) 0.8860(3) 0.6402(2) 0.180(3) Uani 1 1 d .
H26A H 0.5904 0.8561 0.6715 0.270 Uiso 1 1 calc R
H26B H 0.6035 0.9461 0.6476 0.270 Uiso 1 1 calc R
H26C H 0.6462 0.8671 0.6335 0.270 Uiso 1 1 calc R
C27 C 0.5629(3) 0.9141(2) 0.5401(2) 0.137(2) Uani 1 1 d .
H27A H 0.5269 0.9025 0.5090 0.206 Uiso 1 1 calc R
H27B H 0.6065 0.8949 0.5319 0.206 Uiso 1 1 calc R
H27C H 0.5651 0.9742 0.5472 0.206 Uiso 1 1 calc R
C28 C 0.56712(13) 0.45603(18) 0.55125(12) 0.0628(9) Uani 1 1 d .
C29 C 0.60349(13) 0.30840(18) 0.53707(11) 0.0591(8) Uani 1 1 d .
C30 C 0.62005(14) 0.3188(2) 0.48471(13) 0.0732(10) Uani 1 1 d .
H30A H 0.6130 0.3709 0.4666 0.088 Uiso 1 1 calc R
C31 C 0.64700(17) 0.2509(2) 0.45990(14) 0.0866(12) Uani 1 1 d .
H31A H 0.6580 0.2571 0.4247 0.104 Uiso 1 1 calc R
C32 C 0.65773(16) 0.1735(2) 0.48712(13) 0.0838(11) Uani 1 1 d .
H32A H 0.6753 0.1275 0.4702 0.101 Uiso 1 1 calc R
C33 C 0.64208(15) 0.1651(2) 0.53974(13) 0.0746(10) Uani 1 1 d .
H33A H 0.6488 0.1131 0.5580 0.089 Uiso 1 1 calc R
C34 C 0.61688(13) 0.23268(16) 0.56491(11) 0.0569(8) Uani 1 1 d .
C35 C 0.58387(14) 0.16154(16) 0.64567(11) 0.0617(9) Uani 1 1 d .
C36 C 0.56930(13) 0.18342(17) 0.70118(12) 0.0623(9) Uani 1 1 d .
C37 C 0.54608(16) 0.11995(19) 0.73299(13) 0.0734(10) Uani 1 1 d .
H37A H 0.5437 0.0634 0.7214 0.088 Uiso 1 1 calc R
C38 C 0.52684(15) 0.14331(19) 0.78187(13) 0.0724(10) Uani 1 1 d .
C39 C 0.53378(14) 0.22814(19) 0.80022(11) 0.0652(9) Uani 1 1 d .
C40 C 0.51382(16) 0.2574(2) 0.84893(13) 0.0823(11) Uani 1 1 d .
H40A H 0.4969 0.2188 0.8721 0.099 Uiso 1 1 calc R
C41 C 0.51856(16) 0.3399(2) 0.86282(14) 0.0912(12) Uani 1 1 d .
H41A H 0.5022 0.3576 0.8944 0.109 Uiso 1 1 calc R
C42 C 0.54748(15) 0.4013(2) 0.83125(12) 0.0702(10) Uani 1 1 d .
C43 C 0.55283(17) 0.4862(2) 0.84562(13) 0.0848(11) Uani 1 1 d .
C44 C 0.58244(16) 0.54021(19) 0.81377(13) 0.0782(11) Uani 1 1 d .
H44A H 0.5858 0.5981 0.8219 0.094 Uiso 1 1 calc R
C45 C 0.60774(14) 0.50725(18) 0.76853(12) 0.0675(9) Uani 1 1 d .
C46 C 0.57055(13) 0.37318(18) 0.78393(12) 0.0610(9) Uani 1 1 d .
C47 C 0.56164(13) 0.28650(19) 0.76665(11) 0.0595(9) Uani 1 1 d .
C48 C 0.4850(2) 0.0028(2) 0.79572(18) 0.1113(15) Uani 1 1 d .
H48A H 0.5270 -0.0271 0.7914 0.134 Uiso 1 1 calc R
H48B H 0.4541 0.0042 0.7601 0.134 Uiso 1 1 calc R
C49 C 0.4496(2) -0.0421(3) 0.8394(3) 0.171(2) Uani 1 1 d .
H49A H 0.4825 -0.0463 0.8743 0.205 Uiso 1 1 calc R
C50 C 0.4329(3) -0.1339(3) 0.8150(3) 0.211(3) Uani 1 1 d .
H50A H 0.4092 -0.1659 0.8394 0.316 Uiso 1 1 calc R
H50B H 0.4754 -0.1623 0.8116 0.316 Uiso 1 1 calc R
H50C H 0.4040 -0.1297 0.7791 0.316 Uiso 1 1 calc R
C51 C 0.3904(3) -0.0020(4) 0.8486(3) 0.251(4) Uani 1 1 d .
H51A H 0.4021 0.0527 0.8651 0.377 Uiso 1 1 calc R
H51B H 0.3685 -0.0360 0.8732 0.377 Uiso 1 1 calc R
H51C H 0.3592 0.0052 0.8141 0.377 Uiso 1 1 calc R
C52 C 0.5272(3) 0.5998(3) 0.90361(18) 0.186(2) Uani 1 1 d .
H52A H 0.5555 0.6279 0.8803 0.223 Uiso 1 1 calc R
H52B H 0.4803 0.6209 0.8923 0.223 Uiso 1 1 calc R
C53 C 0.5469 0.6240 0.9497 0.247(3) Uani 1 1 d .
H53A H 0.5005 0.6153 0.9586 0.296 Uiso 1 1 calc R
C54 C 0.5428(4) 0.7174(3) 0.9617(3) 0.248(4) Uani 1 1 d .
H54A H 0.5214 0.7466 0.9286 0.372 Uiso 1 1 calc R
H54B H 0.5886 0.7395 0.9738 0.372 Uiso 1 1 calc R
H54C H 0.5156 0.7259 0.9902 0.372 Uiso 1 1 calc R
C55 C 0.5775(3) 0.5769(3) 0.99909(17) 0.1436(19) Uani 1 1 d .
H55A H 0.5805 0.5176 0.9900 0.215 Uiso 1 1 calc R
H55B H 0.5491 0.5832 1.0270 0.215 Uiso 1 1 calc R
H55C H 0.6230 0.5986 1.0129 0.215 Uiso 1 1 calc R
C56 C 0.64519(15) 0.56691(18) 0.73516(13) 0.0710(10) Uani 1 1 d .
C57 C 0.70395(14) 0.56480(18) 0.65470(13) 0.0678(10) Uani 1 1 d .
C58 C 0.69826(16) 0.65056(19) 0.64113(17) 0.0896(13) Uani 1 1 d .
H58A H 0.6752 0.6875 0.6613 0.108 Uiso 1 1 calc R
C59 C 0.72736(18) 0.6810(2) 0.59700(19) 0.1145(15) Uani 1 1 d .
H59A H 0.7240 0.7385 0.5878 0.137 Uiso 1 1 calc R
C60 C 0.76037(17) 0.6271(2) 0.56753(18) 0.1041(14) Uani 1 1 d .
H60A H 0.7786 0.6475 0.5375 0.125 Uiso 1 1 calc R
C61 C 0.76715(17) 0.5447(2) 0.58106(15) 0.0852(12) Uani 1 1 d .
H61A H 0.7902 0.5088 0.5602 0.102 Uiso 1 1 calc R
C62 C 0.74072(14) 0.51125(17) 0.62527(12) 0.0663(10) Uani 1 1 d .
C63 C 0.77529(14) 0.36336(18) 0.61546(13) 0.0656(10) Uani 1 1 d .
C64 C 0.77954(13) 0.28017(17) 0.64697(11) 0.0578(9) Uani 1 1 d .
C65 C 0.79771(14) 0.20658(19) 0.62082(13) 0.0721(10) Uani 1 1 d .
H65A H 0.8121 0.2092 0.5867 0.087 Uiso 1 1 calc R
C66 C 0.79354(16) 0.13065(19) 0.64718(14) 0.0727(10) Uani 1 1 d .
C67 C 0.77082(15) 0.12891(17) 0.69823(12) 0.0641(9) Uani 1 1 d .
C68 C 0.76130(17) 0.05201(19) 0.72633(13) 0.0828(11) Uani 1 1 d .
H68A H 0.7713 0.0004 0.7109 0.099 Uiso 1 1 calc R
C69 C 0.75910(13) 0.20687(16) 0.72217(11) 0.0568(8) Uani 1 1 d .
C70 C 0.8353(2) 0.0550(2) 0.57561(16) 0.1053(14) Uani 1 1 d .
H70A H 0.8805 0.0822 0.5820 0.126 Uiso 1 1 calc R
H70B H 0.8051 0.0869 0.5472 0.126 Uiso 1 1 calc R
C71 C 0.8419(2) -0.0348(3) 0.55675(17) 0.1274(16) Uani 1 1 d .
H71A H 0.8721 -0.0655 0.5864 0.153 Uiso 1 1 calc R
C72 C 0.8779(3) -0.0321(3) 0.5067(2) 0.193(2) Uani 1 1 d .
H72A H 0.9220 -0.0042 0.5166 0.289 Uiso 1 1 calc R
H72B H 0.8497 -0.0012 0.4772 0.289 Uiso 1 1 calc R
H72C H 0.8848 -0.0891 0.4946 0.289 Uiso 1 1 calc R
C73 C 0.7741(3) -0.0803(3) 0.5452(2) 0.172(2) Uani 1 1 d .
H73A H 0.7814 -0.1377 0.5339 0.258 Uiso 1 1 calc R
H73B H 0.7436 -0.0515 0.5161 0.258 Uiso 1 1 calc R
H73C H 0.7539 -0.0811 0.5781 0.258 Uiso 1 1 calc R
C74 C 0.8776(3) 0.3123(6) 0.4920(3) 0.291(4) Uani 1 1 d .
H74A H 0.9271 0.3109 0.5027 0.436 Uiso 1 1 calc R
H74B H 0.8575 0.3358 0.5217 0.436 Uiso 1 1 calc R
H74C H 0.8652 0.3470 0.4596 0.436 Uiso 1 1 calc R
C75 C 0.3493(3) 0.2588(5) 0.8848(2) 0.219(3) Uani 1 1 d .
H75A H 0.3728 0.2938 0.9144 0.328 Uiso 1 1 calc R
H75B H 0.3526 0.2846 0.8499 0.328 Uiso 1 1 calc R
H75C H 0.3704 0.2034 0.8869 0.328 Uiso 1 1 calc R
C76 C 0.6587(3) 0.8307(4) 0.7998(3) 0.240(4) Uani 1 1 d .
H76A H 0.6494 0.8892 0.8072 0.359 Uiso 1 1 calc R
H76B H 0.6759 0.8269 0.7655 0.359 Uiso 1 1 calc R
H76C H 0.6929 0.8086 0.8293 0.359 Uiso 1 1 calc R
C77 C 0.3846(2) 0.3176(3) 0.55331(17) 0.1210(17) Uani 1 1 d .
H77A H 0.3458 0.3383 0.5684 0.181 Uiso 1 1 calc R
H77B H 0.3721 0.2656 0.5335 0.181 Uiso 1 1 calc R
H77C H 0.3977 0.3594 0.5285 0.181 Uiso 1 1 calc R
N1 N 0.38239(12) 0.22837(16) 0.68472(11) 0.0767(9) Uani 1 1 d .
H1B H 0.4024 0.2569 0.6621 0.092 Uiso 1 1 calc R
N2 N 0.41963(11) 0.39753(15) 0.69532(10) 0.0647(8) Uani 1 1 d .
N3 N 0.49689(11) 0.47173(14) 0.62371(9) 0.0589(7) Uani 1 1 d .
N4 N 0.57020(11) 0.37375(13) 0.56254(9) 0.0613(7) Uani 1 1 d .
H4B H 0.5493 0.3577 0.5888 0.074 Uiso 1 1 calc R
N5 N 0.60481(12) 0.22825(14) 0.61925(9) 0.0611(7) Uani 1 1 d .
H5B H 0.6118 0.2746 0.6382 0.073 Uiso 1 1 calc R
N6 N 0.57870(10) 0.26404(14) 0.71739(9) 0.0557(7) Uani 1 1 d .
N7 N 0.60212(11) 0.42781(14) 0.75316(9) 0.0625(7) Uani 1 1 d .
N8 N 0.67092(11) 0.52790(14) 0.69539(10) 0.0653(8) Uani 1 1 d .
H8A H 0.6669 0.4733 0.6943 0.078 Uiso 1 1 calc R
N9 N 0.75049(11) 0.42776(14) 0.64134(9) 0.0613(7) Uani 1 1 d .
H9B H 0.7389 0.4153 0.6726 0.074 Uiso 1 1 calc R
N10 N 0.76144(10) 0.28211(14) 0.69589(9) 0.0566(7) Uani 1 1 d .
O1 O 0.34269(13) 0.23775(16) 0.76546(10) 0.1100(9) Uani 1 1 d .
O2 O 0.35514(15) 0.54661(17) 0.81443(12) 0.1300(11) Uani 1 1 d .
O3 O 0.51795(13) 0.73373(13) 0.62258(10) 0.0931(9) Uani 1 1 d .
O4 O 0.59398(11) 0.49127(13) 0.51620(9) 0.0858(8) Uani 1 1 d .
O5 O 0.57368(14) 0.09179(13) 0.62563(10) 0.1013(9) Uani 1 1 d .
O6 O 0.50109(12) 0.08860(15) 0.81570(10) 0.0968(8) Uani 1 1 d .
O7 O 0.52627(15) 0.51113(17) 0.89023(10) 0.1219(10) Uani 1 1 d .
O8 O 0.64957(13) 0.64258(13) 0.74558(11) 0.1008(9) Uani 1 1 d .
O9 O 0.79511(12) 0.36601(15) 0.57052(9) 0.0948(8) Uani 1 1 d .
O10 O 0.80730(12) 0.05496(14) 0.62579(9) 0.0932(8) Uani 1 1 d .
O11 O 0.8545(5) 0.2355(4) 0.4815(5) 0.443(7) Uani 1 1 d .
H11A H 0.8706 0.2161 0.4554 0.664 Uiso 1 1 calc R
O12 O 0.2931(2) 0.2524(4) 0.8887(3) 0.376(3) Uani 1 1 d .
H12B H 0.2901 0.2263 0.9172 0.564 Uiso 1 1 calc R
O13 O 0.6012(3) 0.7859(3) 0.7961(3) 0.278(3) Uani 1 1 d .
H13B H 0.6109 0.7361 0.8042 0.416 Uiso 1 1 calc R
O14 O 0.44048(11) 0.30250(15) 0.59646(10) 0.0932(8) Uani 1 1 d .
H14A H 0.4560 0.3481 0.6095 0.140 Uiso 1 1 calc R

loop_
_atom_site_aniso_label
_atom_site_aniso_U_11
_atom_site_aniso_U_22
_atom_site_aniso_U_33
_atom_site_aniso_U_23
_atom_site_aniso_U_13
_atom_site_aniso_U_12
C1 0.130(3) 0.115(3) 0.099(3) -0.021(2) 0.041(2) -0.025(2)
C2 0.185(3) 0.116(3) 0.111(3) -0.017(3) 0.040(3) -0.064(2)
C3 0.206(4) 0.119(3) 0.099(3) -0.031(3) 0.045(3) -0.038(3)
C4 0.166(3) 0.132(3) 0.086(3) -0.028(3) 0.033(3) -0.029(3)
C5 0.105(2) 0.113(3) 0.066(2) -0.022(2) 0.0188(18) -0.008(2)
C6 0.0765(17) 0.097(2) 0.0647(19) 0.0105(19) 0.0124(15) -0.0040(16)
C7 0.0598(15) 0.103(2) 0.0670(19) -0.0048(19) 0.0164(14) 0.0013(15)
C8 0.0661(15) 0.089(2) 0.0620(17) -0.0069(17) 0.0190(13) 0.0083(14)
C9 0.0890(19) 0.118(3) 0.064(2) 0.005(2) 0.0203(16) 0.0211(18)
C10 0.108(2) 0.089(2) 0.0616(19) -0.0116(18) 0.0248(16) 0.0285(17)
C11 0.0891(19) 0.081(2) 0.067(2) -0.0104(18) 0.0061(17) 0.0202(16)
C12 0.110(2) 0.095(2) 0.075(2) -0.0286(19) 0.0123(19) 0.0190(18)
C13 0.105(2) 0.077(2) 0.085(2) -0.011(2) 0.003(2) 0.0092(18)
C14 0.0811(18) 0.0674(18) 0.0596(18) -0.0073(16) -0.0009(15) 0.0074(15)
C15 0.0779(17) 0.0583(17) 0.075(2) -0.0039(17) -0.0145(16) 0.0066(14)
C16 0.0863(18) 0.0677(19) 0.0561(18) 0.0000(16) 0.0049(15) 0.0036(15)
C17 0.0649(15) 0.0570(16) 0.0595(17) -0.0073(15) 0.0005(14) 0.0006(13)
C18 0.0609(14) 0.0661(17) 0.0474(15) -0.0076(14) 0.0025(12) 0.0108(13)
C19 0.0656(16) 0.0812(19) 0.0565(18) -0.0063(17) 0.0049(14) 0.0114(14)
C20 0.282(4) 0.145(4) 0.138(3) -0.015(3) 0.145(2) 0.048(3)
C21 0.184(3) 0.296(6) 0.223(6) 0.084(5) 0.112(3) 0.140(3)
C22 0.164(3) 0.276(6) 0.135(4) -0.008(5) 0.082(3) 0.044(4)
C23 0.187(4) 0.270(6) 0.213(6) -0.017(6) 0.078(4) 0.091(4)
C24 0.102(2) 0.0586(19) 0.094(3) 0.0059(19) 0.001(2) -0.0094(16)
C25 0.138(3) 0.065(2) 0.101(3) 0.007(2) 0.009(2) 0.007(2)
C26 0.262(6) 0.090(3) 0.154(4) -0.020(3) -0.057(5) -0.016(3)
C27 0.188(4) 0.068(2) 0.147(4) 0.009(3) 0.006(4) -0.003(3)
C28 0.0598(14) 0.0696(17) 0.0575(17) -0.0019(15) 0.0063(13) -0.0131(13)
C29 0.0606(13) 0.0702(17) 0.0497(15) -0.0147(14) 0.0184(12) -0.0059(12)
C30 0.0741(16) 0.093(2) 0.0561(17) -0.0062(17) 0.0198(14) -0.0010(15)
C31 0.0933(19) 0.108(2) 0.0652(19) -0.008(2) 0.0329(15) -0.0008(18)
C32 0.0890(18) 0.109(2) 0.0585(17) -0.0367(18) 0.0271(15) -0.0085(18)
C33 0.0849(18) 0.0698(18) 0.0670(19) -0.0177(17) 0.0081(16) 0.0043(15)
C34 0.0631(14) 0.0621(16) 0.0460(15) -0.0132(14) 0.0111(12) -0.0053(12)
C35 0.0907(17) 0.0489(15) 0.0492(16) -0.0020(14) 0.0221(14) -0.0059(13)
C36 0.0663(15) 0.0593(16) 0.0605(17) -0.0009(15) 0.0092(13) -0.0011(13)
C37 0.0947(19) 0.0680(18) 0.0602(18) 0.0037(16) 0.0214(15) 0.0013(15)
C38 0.0781(17) 0.0805(19) 0.0627(18) 0.0117(17) 0.0236(14) -0.0041(15)
C39 0.0705(16) 0.085(2) 0.0413(15) 0.0035(15) 0.0147(12) 0.0027(14)
C40 0.093(2) 0.108(2) 0.0489(17) 0.0019(19) 0.0195(15) 0.0029(18)
C41 0.0883(19) 0.135(3) 0.0534(18) -0.009(2) 0.0217(16) 0.016(2)
C42 0.0809(17) 0.086(2) 0.0454(16) -0.0084(16) 0.0146(14) 0.0132(15)
C43 0.108(2) 0.097(2) 0.0491(17) -0.0168(17) 0.0144(16) 0.0232(18)
C44 0.100(2) 0.0627(17) 0.0662(19) -0.0238(16) -0.0011(17) 0.0180(16)
C45 0.0732(17) 0.0737(18) 0.0519(16) -0.0185(15) 0.0014(14) 0.0049(14)
C46 0.0567(14) 0.0753(18) 0.0487(15) -0.0102(15) 0.0030(12) 0.0028(13)
C47 0.0580(14) 0.0797(18) 0.0400(14) -0.0058(14) 0.0061(12) 0.0060(13)
C48 0.141(3) 0.084(2) 0.118(3) 0.017(2) 0.048(2) -0.021(2)
C49 0.171(3) 0.105(3) 0.259(6) 0.037(3) 0.097(3) -0.039(2)
C50 0.281(5) 0.149(4) 0.234(6) 0.022(4) 0.129(4) -0.072(4)
C51 0.251(5) 0.253(7) 0.287(8) 0.021(7) 0.152(5) -0.039(5)
C52 0.364(5) 0.126(3) 0.087(3) -0.018(2) 0.094(3) 0.096(3)
C53 0.362(7) 0.113(4) 0.193(5) -0.058(4) -0.148(5) 0.046(4)
C54 0.312(8) 0.127(4) 0.266(8) -0.090(5) -0.057(7) 0.003(5)
C55 0.180(4) 0.181(4) 0.082(3) -0.044(3) 0.058(2) -0.044(3)
C56 0.0814(18) 0.0604(17) 0.068(2) -0.0095(16) 0.0030(16) 0.0001(14)
C57 0.0655(16) 0.0649(17) 0.0695(19) 0.0030(16) 0.0026(15) -0.0069(14)
C58 0.0796(19) 0.0593(18) 0.123(3) 0.010(2) -0.002(2) -0.0077(15)
C59 0.097(2) 0.0686(18) 0.170(4) 0.067(2) 0.002(2) -0.0090(17)
C60 0.082(2) 0.112(2) 0.118(3) 0.060(2) 0.016(2) 0.0088(19)
C61 0.0885(19) 0.085(2) 0.082(2) 0.0296(19) 0.0150(17) 0.0128(17)
C62 0.0707(16) 0.0582(16) 0.0633(18) 0.0189(15) -0.0064(15) -0.0032(13)
C63 0.0599(15) 0.0736(18) 0.0614(18) 0.0004(16) 0.0055(14) -0.0041(13)
C64 0.0607(14) 0.0704(17) 0.0415(14) -0.0087(14) 0.0069(12) -0.0047(13)
C65 0.0756(16) 0.0813(19) 0.0619(18) -0.0108(17) 0.0186(14) 0.0055(15)
C66 0.0854(18) 0.0619(17) 0.0691(19) -0.0089(16) 0.0089(16) 0.0082(14)
C67 0.0835(17) 0.0638(17) 0.0467(16) -0.0098(14) 0.0162(14) 0.0017(14)
C68 0.109(2) 0.0664(18) 0.076(2) -0.0011(16) 0.0243(18) 0.0097(17)
C69 0.0588(14) 0.0643(15) 0.0472(14) 0.0023(14) 0.0092(12) 0.0018(13)
C70 0.146(3) 0.095(2) 0.084(2) -0.017(2) 0.046(2) 0.007(2)
C71 0.196(3) 0.107(3) 0.096(3) -0.015(2) 0.073(2) 0.020(3)
C72 0.302(5) 0.158(4) 0.153(4) -0.015(3) 0.136(3) 0.047(4)
C73 0.228(5) 0.156(4) 0.143(4) -0.039(4) 0.066(4) -0.059(4)
C74 0.260(5) 0.384(11) 0.279(7) 0.015(8) 0.188(4) -0.017(7)
C75 0.169(5) 0.366(9) 0.125(4) -0.095(5) 0.036(4) -0.039(5)
C76 0.289(7) 0.153(4) 0.248(8) -0.047(6) -0.030(7) -0.068(5)
C77 0.153(3) 0.120(3) 0.084(3) -0.001(3) 0.005(3) -0.030(3)
N1 0.0825(14) 0.0864(17) 0.0641(15) -0.0010(15) 0.0205(12) -0.0048(13)
N2 0.0558(11) 0.0810(15) 0.0579(14) -0.0082(13) 0.0116(11) -0.0006(11)
N3 0.0647(12) 0.0658(13) 0.0443(13) 0.0018(12) 0.0043(10) 0.0004(11)
N4 0.0788(13) 0.0620(14) 0.0479(12) 0.0021(11) 0.0240(10) -0.0005(11)
N5 0.0894(14) 0.0545(13) 0.0401(12) -0.0140(11) 0.0134(11) -0.0091(11)
N6 0.0585(11) 0.0668(13) 0.0416(12) 0.0000(11) 0.0080(10) -0.0025(10)
N7 0.0684(13) 0.0687(14) 0.0471(13) -0.0125(12) 0.0008(11) 0.0015(11)
N8 0.0796(14) 0.0533(13) 0.0619(15) -0.0032(12) 0.0090(12) -0.0002(11)
N9 0.0781(13) 0.0654(14) 0.0401(12) 0.0081(11) 0.0098(11) 0.0041(11)
N10 0.0524(11) 0.0690(13) 0.0468(12) -0.0004(12) 0.0045(10) -0.0010(10)
O1 0.1350(16) 0.1264(18) 0.0802(15) -0.0071(15) 0.0510(13) -0.0324(14)
O2 0.185(2) 0.1165(18) 0.1048(18) -0.0099(16) 0.0698(16) 0.0427(16)
O3 0.1220(16) 0.0632(13) 0.0898(17) -0.0108(13) 0.0070(14) 0.0038(12)
O4 0.1108(14) 0.0793(13) 0.0739(14) -0.0023(12) 0.0346(11) -0.0069(11)
O5 0.1752(19) 0.0549(12) 0.0840(15) -0.0184(12) 0.0513(14) -0.0277(12)
O6 0.1283(16) 0.0989(15) 0.0700(14) 0.0162(13) 0.0366(12) -0.0154(13)
O7 0.174(2) 0.1299(19) 0.0691(14) -0.0281(14) 0.0420(14) 0.0410(16)
O8 0.1297(17) 0.0662(13) 0.1056(18) -0.0288(13) 0.0184(15) -0.0112(12)
O9 0.1195(14) 0.1091(16) 0.0663(13) 0.0109(13) 0.0452(11) 0.0151(13)
O10 0.1426(16) 0.0786(14) 0.0675(13) -0.0098(12) 0.0429(12) 0.0080(13)
O11 0.618(14) 0.207(5) 0.536(14) -0.003(8) 0.192(11) -0.023(7)
O12 0.173(3) 0.466(6) 0.520(8) -0.311(5) 0.144(4) -0.102(4)
O13 0.339(5) 0.183(3) 0.361(5) -0.048(4) 0.202(4) 0.031(3)
O14 0.1096(13) 0.0954(15) 0.0840(14) -0.0200(13) 0.0426(12) -0.0242(12)

loop_
_atom_type_symbol
_atom_type_description
_atom_type_scat_dispersion_real
_atom_type_scat_dispersion_imag
_atom_type_scat_source
C C 0.0033 0.0016 'International Tables Vol C Tables 4.2.6.8 and 6.1.1.4'
H H 0.0000 0.0000 'International Tables Vol C Tables 4.2.6.8 and 6.1.1.4'
N N 0.0061 0.0033 'International Tables Vol C Tables 4.2.6.8 and 6.1.1.4'
O O 0.0106 0.0060 'International Tables Vol C Tables 4.2.6.8 and 6.1.1.4'

loop_
_geom_angle_atom_site_label_1
_geom_angle_atom_site_label_2
_geom_angle_atom_site_label_3
_geom_angle
_geom_angle_site_symmetry_1
_geom_angle_site_symmetry_3
C2 C1 C6 117.7(4) . .
C3 C2 C1 122.4(4) . .
C2 C3 C4 120.0(4) . .
C3 C4 C5 120.4(4) . .
C6 C5 C4 119.7(4) . .
C5 C6 C1 119.6(3) . .
C5 C6 N1 118.1(3) . .
C1 C6 N1 122.3(3) . .
O1 C7 N1 123.0(3) . .
O1 C7 C8 119.6(3) . .
N1 C7 C8 117.4(3) . .
N2 C8 C9 123.2(3) . .
N2 C8 C7 119.2(3) . .
C9 C8 C7 117.6(3) . .
C10 C9 C8 120.3(3) . .
C9 C10 O2 125.7(3) . .
C9 C10 C11 119.1(3) . .
O2 C10 C11 115.1(3) . .
C19 C11 C10 116.9(3) . .
C19 C11 C12 121.7(3) . .
C10 C11 C12 121.4(3) . .
C13 C12 C11 120.5(3) . .
C12 C13 C14 119.4(3) . .
C18 C14 C13 121.7(3) . .
C18 C14 C15 118.0(3) . .
C13 C14 C15 120.4(3) . .
O3 C15 C16 124.5(3) . .
O3 C15 C14 115.8(3) . .
C16 C15 C14 119.7(3) . .
C15 C16 C17 117.1(3) . .
N3 C17 C16 125.8(3) . .
N3 C17 C28 118.6(2) . .
C16 C17 C28 115.6(3) . .
N3 C18 C14 122.4(3) . .
N3 C18 C19 118.0(2) . .
C14 C18 C19 119.6(3) . .
N2 C19 C11 122.6(3) . .
N2 C19 C18 120.5(3) . .
C11 C19 C18 116.9(3) . .
C21 C20 O2 114.4(5) . .
C20 C21 C23 116.6(6) . .
C20 C21 C22 114.5(6) . .
C23 C21 C22 113.6(5) . .
O3 C24 C25 108.5(3) . .
C24 C25 C27 108.6(3) . .
C24 C25 C26 110.7(3) . .
C27 C25 C26 111.5(4) . .
O4 C28 N4 125.7(3) . .
O4 C28 C17 118.6(3) . .
N4 C28 C17 115.5(3) . .
C34 C29 C30 120.4(3) . .
C34 C29 N4 118.0(2) . .
C30 C29 N4 121.5(3) . .
C31 C30 C29 119.2(3) . .
C30 C31 C32 120.2(3) . .
C31 C32 C33 119.5(3) . .
C34 C33 C32 120.4(3) . .
C33 C34 C29 120.1(3) . .
C33 C34 N5 122.0(3) . .
C29 C34 N5 117.9(2) . .
O5 C35 N5 124.1(3) . .
O5 C35 C36 122.8(3) . .
N5 C35 C36 113.0(2) . .
N6 C36 C37 123.8(3) . .
N6 C36 C35 117.2(3) . .
C37 C36 C35 119.0(3) . .
C38 C37 C36 117.8(3) . .
O6 C38 C37 123.9(3) . .
O6 C38 C39 115.6(3) . .
C37 C38 C39 120.6(3) . .
C40 C39 C38 124.0(3) . .
C40 C39 C47 118.8(3) . .
C38 C39 C47 117.2(3) . .
C41 C40 C39 121.2(3) . .
C40 C41 C42 122.4(3) . .
C43 C42 C46 119.9(3) . .
C43 C42 C41 122.6(3) . .
C46 C42 C41 117.5(3) . .
O7 C43 C44 123.5(3) . .
O7 C43 C42 117.7(3) . .
C44 C43 C42 118.7(3) . .
C43 C44 C45 118.5(3) . .
N7 C45 C44 124.3(3) . .
N7 C45 C56 117.4(3) . .
C44 C45 C56 118.3(3) . .
N7 C46 C42 120.7(3) . .
N7 C46 C47 118.7(3) . .
C42 C46 C47 120.6(3) . .
N6 C47 C39 122.3(3) . .
N6 C47 C46 118.4(3) . .
C39 C47 C46 119.2(3) . .
O6 C48 C49 106.7(3) . .
C51 C49 C48 113.7(5) . .
C51 C49 C50 110.9(5) . .
C48 C49 C50 104.1(5) . .
C53 C52 O7 121.2(3) . .
C52 C53 C55 130.2(3) . .
C52 C53 C54 118.5(4) . .
C55 C53 C54 111.3(4) . .
O8 C56 N8 125.8(3) . .
O8 C56 C45 120.9(3) . .
N8 C56 C45 113.3(2) . .
C58 C57 C62 119.3(3) . .
C58 C57 N8 122.9(3) . .
C62 C57 N8 117.7(3) . .
C57 C58 C59 119.5(3) . .
C60 C59 C58 120.1(3) . .
C61 C60 C59 120.7(4) . .
C60 C61 C62 121.8(3) . .
N9 C62 C61 122.3(3) . .
N9 C62 C57 119.2(3) . .
C61 C62 C57 118.5(3) . .
O9 C63 N9 126.9(3) . .
O9 C63 C64 119.2(3) . .
N9 C63 C64 113.9(3) . .
N10 C64 C65 124.8(3) . .
N10 C64 C63 116.6(2) . .
C65 C64 C63 118.4(3) . .
C66 C65 C64 117.6(3) . .
O10 C66 C65 123.6(3) . .
O10 C66 C67 116.6(3) . .
C65 C66 C67 119.7(3) . .
C69 C67 C66 117.5(3) . .
C69 C67 C68 119.8(3) . .
C66 C67 C68 122.7(3) . .
C68 C68 C67 121.53(18) 2_656 .
N10 C69 C67 123.0(3) . .
N10 C69 C69 118.50(15) . 2_656
C67 C69 C69 118.42(17) . 2_656
O10 C70 C71 109.3(3) . .
C73 C71 C70 112.8(4) . .
C73 C71 C72 112.6(4) . .
C70 C71 C72 107.5(4) . .
C7 N1 C6 128.4(3) . .
C8 N2 C19 117.9(3) . .
C17 N3 C18 116.8(2) . .
C28 N4 C29 128.5(3) . .
C35 N5 C34 128.4(2) . .
C36 N6 C47 118.1(2) . .
C45 N7 C46 117.8(3) . .
C56 N8 C57 127.9(2) . .
C63 N9 C62 129.3(3) . .
C64 N10 C69 117.0(2) . .
C10 O2 C20 117.4(3) . .
C15 O3 C24 118.2(3) . .
C38 O6 C48 117.8(3) . .
C43 O7 C52 118.5(3) . .
C66 O10 C70 117.9(3) . .

loop_
_geom_bond_atom_site_label_1
_geom_bond_atom_site_label_2
_geom_bond_distance
_geom_bond_site_symmetry_2
C1 C2 1.382(6) .
C1 C6 1.400(5) .
C2 C3 1.333(7) .
C3 C4 1.341(7) .
C4 C5 1.395(5) .
C5 C6 1.362(5) .
C6 N1 1.405(4) .
C7 O1 1.233(4) .
C7 N1 1.333(4) .
C7 C8 1.492(4) .
C8 N2 1.315(4) .
C8 C9 1.375(5) .
C9 C10 1.333(5) .
C10 O2 1.345(4) .
C10 C11 1.415(5) .
C11 C19 1.399(5) .
C11 C12 1.424(5) .
C12 C13 1.351(5) .
C13 C14 1.411(5) .
C14 C18 1.389(4) .
C14 C15 1.421(5) .
C15 O3 1.348(3) .
C15 C16 1.365(5) .
C16 C17 1.388(4) .
C17 N3 1.322(4) .
C17 C28 1.517(4) .
C18 N3 1.360(4) .
C18 C19 1.445(4) .
C19 N2 1.348(4) .
C20 C21 1.302(8) .
C20 O2 1.459(6) .
C21 C23 1.490(8) .
C21 C22 1.511(8) .
C24 O3 1.446(4) .
C24 C25 1.467(4) .
C25 C27 1.496(6) .
C25 C26 1.501(6) .
C28 O4 1.217(4) .
C28 N4 1.320(3) .
C29 C34 1.373(4) .
C29 C30 1.388(4) .
C29 N4 1.418(4) .
C30 C31 1.378(5) .
C31 C32 1.384(5) .
C32 C33 1.384(5) .
C33 C34 1.363(4) .
C34 N5 1.395(4) .
C35 O5 1.202(3) .
C35 N5 1.333(4) .
C35 C36 1.479(4) .
C36 N6 1.329(3) .
C36 C37 1.390(4) .
C37 C38 1.368(5) .
C38 O6 1.352(4) .
C38 C39 1.404(4) .
C39 C40 1.398(4) .
C39 C47 1.404(4) .
C40 C41 1.338(5) .
C41 C42 1.415(5) .
C42 C43 1.378(5) .
C42 C46 1.389(4) .
C43 O7 1.349(4) .
C43 C44 1.351(5) .
C44 C45 1.392(5) .
C45 N7 1.302(4) .
C45 C56 1.515(4) .
C46 N7 1.361(4) .
C46 C47 1.426(4) .
C47 N6 1.355(4) .
C48 O6 1.448(4) .
C48 C49 1.544(7) .
C49 C51 1.373(8) .
C49 C50 1.573(7) .
C52 C53 1.190(4) .
C52 O7 1.429(5) .
C53 C55 1.454(4) .
C53 C54 1.500(5) .
C56 O8 1.215(4) .
C56 N8 1.324(4) .
C57 C58 1.386(4) .
C57 C62 1.389(4) .
C57 N8 1.406(4) .
C58 C59 1.393(6) .
C59 C60 1.349(6) .
C60 C61 1.337(5) .
C61 C62 1.384(5) .
C62 N9 1.372(3) .
C63 O9 1.232(4) .
C63 N9 1.330(4) .
C63 C64 1.512(4) .
C64 N10 1.309(4) .
C64 C65 1.397(4) .
C65 C66 1.365(4) .
C66 O10 1.345(4) .
C66 C67 1.400(5) .
C67 C69 1.394(4) .
C67 C68 1.418(4) .
C68 C68 1.313(7) 2_656
C69 N10 1.350(3) .
C69 C69 1.470(6) 2_656
C70 O10 1.433(5) .
C70 C71 1.497(5) .
C71 C73 1.490(7) .
C71 C72 1.520(7) .
C74 O11 1.297(11) .
C75 O12 1.128(7) .
C76 O13 1.319(8) .
C77 O14 1.402(4) .
